data_2243827
loop_
_publ_author_name
'Al Ati, Gamal'
'Chkirate, Karim'
'Mague, Joel T.'
'Abad, Nadeem'
'Achour, Redouane'
'Essassi, El Mokhtar'

_publ_section_title
;
 Crystal structure, Hirshfeld surface analysis and DFT study of
 <i>N</i>-(2-amino-5-methylphenyl)-2-(5-methyl-1<i>H</i>-pyrazol-3-yl)acetamide
;
_journal_coeditor_code DJ2025
_journal_issue 6
_journal_name_full 'Acta Crystallographica Section E'
_journal_page_first 638
_journal_page_last 642
_journal_paper_doi 10.1107/S205698902100503X
_journal_volume 77
_journal_year 2021
_chemical_formula_iupac 'C13 H16 N4 O'
_chemical_formula_moiety 'C13 H16 N4 O'
_chemical_formula_sum 'C13 H16 N4 O'
_chemical_formula_weight 244.30
_chemical_name_systematic
;
<i>N</i>-(2-Amino-5-methylphenyl)-2-(5-methyl-1<i>H</i>-pyrazol-3-yl)acetamide
;
_space_group_crystal_system monoclinic
_space_group_IT_number 14
_space_group_name_Hall '-P 2ybc'
_space_group_name_H-M_alt 'P 1 21/c 1'
_atom_sites_solution_hydrogens mixed
_atom_sites_solution_primary dual
_atom_sites_solution_secondary difmap
_audit_creation_method SHELXL-2018/3
_cell_angle_alpha 90
_cell_angle_beta 94.6830(10)
_cell_angle_gamma 90
_cell_formula_units_Z 4
_cell_length_a 7.1271(3)
_cell_length_b 8.9295(3)
_cell_length_c 19.2508(7)
_cell_measurement_reflns_used 9878
_cell_measurement_temperature 150(2)
_cell_measurement_theta_max 34.3581
_cell_measurement_theta_min 2.5159
_cell_volume 1221.06(8)
_computing_cell_refinement
;
<i>SAINT</i> (Bruker, 2020)
;
_computing_data_collection
;
<i>APEX3</i> (Bruker, 2020)
;
_computing_data_reduction
;
<i>SAINT</i> (Bruker, 2020)
;
_computing_molecular_graphics
;
<i>DIAMOND</i> (Brandenburg & Putz, 2012)
;
_computing_publication_material
;
<i>SHELXTL</i> (Sheldrick, 2008)
;
_computing_structure_refinement
;
<i>SHELXL2018/1</i> (Sheldrick, 2015<i>b</i>)
;
_computing_structure_solution
;
<i>SHELXT</i> (Sheldrick, 2015<i>a</i>)
;
_diffrn_ambient_temperature 150(2)
_diffrn_detector_area_resol_mean 7.3910
_diffrn_measured_fraction_theta_full 0.997
_diffrn_measured_fraction_theta_max 0.997
_diffrn_measurement_device_type 'Bruker D8 QUEST PHOTON 3 diffractometer'
_diffrn_measurement_method '\f and \w scans'
_diffrn_radiation_monochromator graphite
_diffrn_radiation_type MoK\a
_diffrn_radiation_wavelength 0.71073
_diffrn_reflns_av_R_equivalents 0.0277
_diffrn_reflns_av_unetI/netI 0.0136
_diffrn_reflns_limit_h_max 11
_diffrn_reflns_limit_h_min -11
_diffrn_reflns_limit_k_max 14
_diffrn_reflns_limit_k_min -14
_diffrn_reflns_limit_l_max 30
_diffrn_reflns_limit_l_min -30
_diffrn_reflns_number 66426
_diffrn_reflns_theta_full 34.350
_diffrn_reflns_theta_max 34.361
_diffrn_reflns_theta_min 2.516
_diffrn_source 'fine-focus sealed tube'
_exptl_absorpt_coefficient_mu 0.089
_exptl_absorpt_correction_T_max 0.99
_exptl_absorpt_correction_T_min 0.93
_exptl_absorpt_correction_type numerical
_exptl_absorpt_process_details
;
(<i>SADABS</i>; Krause <i>et al.</i>, 2015)
;
_exptl_crystal_colour colourless
_exptl_crystal_density_diffrn 1.329
_exptl_crystal_density_method 'not measured'
_exptl_crystal_description parallelepiped
_exptl_crystal_F_000 520
_exptl_crystal_size_max 0.367
_exptl_crystal_size_mid 0.260
_exptl_crystal_size_min 0.158
_refine_diff_density_max 0.440
_refine_diff_density_min -0.328
_refine_ls_extinction_method none
_refine_ls_goodness_of_fit_ref 1.226
_refine_ls_hydrogen_treatment mixed
_refine_ls_matrix_type full
_refine_ls_number_parameters 212
_refine_ls_number_reflns 5120
_refine_ls_number_restraints 32
_refine_ls_restrained_S_all 1.227
_refine_ls_R_factor_all 0.0707
_refine_ls_R_factor_gt 0.0672
_refine_ls_shift/su_max 0.007
_refine_ls_shift/su_mean 0.000
_refine_ls_structure_factor_coef Fsqd
_refine_ls_weighting_details 'w=1/[\s^2^(Fo^2^)+(0.0465P)^2^+0.8885P] where P=(Fo^2^+2Fc^2^)/3'
_refine_ls_weighting_scheme calc
_refine_ls_wR_factor_gt 0.1626
_refine_ls_wR_factor_ref 0.1643
_reflns_number_gt 4794
_reflns_number_total 5120
_reflns_threshold_expression 'I > 2\s(I)'
_cod_data_source_file dj2025sup1.cif
_cod_data_source_block I
_cod_original_sg_symbol_H-M 'P 21/c'
_cod_database_code 2243827
_shelx_space_group_comment
;
The symmetry employed for this shelxl refinement is uniquely defined
by the following loop, which should always be used as a source of
symmetry information in preference to the above space-group names.
They are only intended as comments.
;
_shelx_estimated_absorpt_t_min 0.968
_shelx_estimated_absorpt_t_max 0.986

loop_
_space_group_symop_operation_xyz
'x, y, z'
'-x, y+1/2, -z+1/2'
'-x, -y, -z'
'x, -y-1/2, z-1/2'

loop_
_atom_site_type_symbol
_atom_site_label
_atom_site_fract_x
_atom_site_fract_y
_atom_site_fract_z
_atom_site_U_iso_or_equiv
_atom_site_adp_type
_atom_site_calc_flag
_atom_site_occupancy
_atom_site_disorder_assembly
_atom_site_disorder_group
O O1 0.59624(16) 0.37274(17) 0.37033(6) 0.0232(2) Uani d 0.9480(17) A 1
N N1 0.71759(18) 0.54183(13) 0.54033(7) 0.0217(2) Uani d 0.9480(17) A 1
H H1A 0.705685 0.575800 0.495619 0.032 Uiso d 0.9480(17) A 1
H H1B 0.625376 0.578103 0.565705 0.032 Uiso d 0.9480(17) A 1
N N2 0.87261(16) 0.36438(14) 0.43708(6) 0.0194(2) Uani d 0.9480(17) A 1
H H2A 0.997675 0.386010 0.438829 0.029 Uiso d 0.9480(17) A 1
O O1A 0.611(2) 0.392(4) 0.3551(15) 0.0232(2) Uani d 0.0520(17) A 2
N N1A 0.726(2) 0.5270(12) 0.5246(10) 0.0217(2) Uani d 0.0520(17) A 2
H H1C 0.714407 0.560992 0.479901 0.032 Uiso d 0.0520(17) A 2
H H1D 0.634098 0.563294 0.549991 0.032 Uiso d 0.0520(17) A 2
N N2A 0.892(3) 0.379(3) 0.4164(9) 0.0194(2) Uani d 0.0520(17) A 2
H H2C 1.010632 0.408561 0.419618 0.023 Uiso calc 0.0520(17) A 2
C C1 0.71306(17) 0.38417(14) 0.54490(7) 0.0183(2) Uani d 0.9480(17) A 1
C C2 0.63639(19) 0.31229(16) 0.60084(8) 0.0211(2) Uani d 0.9480(17) A 1
H H2 0.581442 0.370326 0.635231 0.025 Uiso calc 0.9480(17) A 1
C C3 0.63985(19) 0.15736(16) 0.60656(8) 0.0217(2) Uani d 0.9480(17) A 1
H H3 0.588038 0.111015 0.645085 0.026 Uiso calc 0.9480(17) A 1
C C4 0.71811(19) 0.06826(15) 0.55670(7) 0.0201(2) Uani d 0.9480(17) A 1
C C5 0.79467(18) 0.13954(15) 0.50122(7) 0.0190(2) Uani d 0.9480(17) A 1
H H5 0.848761 0.081079 0.466773 0.023 Uiso calc 0.9480(17) A 1
C C6 0.79337(17) 0.29531(14) 0.49529(7) 0.0173(2) Uani d 0.9480(17) A 1
C C7 0.7163(2) -0.10021(16) 0.56184(9) 0.0267(3) Uani d 0.9480(17) A 1
H H7A 0.762818 -0.143428 0.519718 0.040 Uiso calc 0.9480(17) A 1
H H7B 0.587355 -0.134775 0.566403 0.040 Uiso calc 0.9480(17) A 1
H H7C 0.797458 -0.131927 0.602734 0.040 Uiso calc 0.9480(17) A 1
C C8 0.76818(18) 0.39484(15) 0.37725(7) 0.0181(2) Uani d 0.9480(17) A 1
C C9 0.87268(19) 0.45874(17) 0.31874(7) 0.0233(3) Uani d 0.9480(17) A 1
H H9A 1.009431 0.458403 0.332792 0.028 Uiso calc 0.9480(17) A 1
H H9B 0.850612 0.394239 0.277043 0.028 Uiso calc 0.9480(17) A 1
C C1A 0.7392(15) 0.3693(12) 0.5253(6) 0.0183(2) Uani d 0.0520(17) A 2
C C2A 0.664(2) 0.2879(16) 0.5780(7) 0.0211(2) Uani d 0.0520(17) A 2
H H2B 0.604271 0.338398 0.613539 0.025 Uiso calc 0.0520(17) A 2
C C3A 0.677(2) 0.1325(16) 0.5786(8) 0.0217(2) Uani d 0.0520(17) A 2
C C4A 0.764(2) 0.0586(12) 0.5266(9) 0.0201(2) Uani d 0.0520(17) A 2
H H4A 0.773122 -0.047555 0.527024 0.024 Uiso calc 0.0520(17) A 2
C C5A 0.839(2) 0.1400(14) 0.4739(8) 0.0190(2) Uani d 0.0520(17) A 2
H H5A 0.899373 0.089494 0.438300 0.023 Uiso calc 0.0520(17) A 2
C C6A 0.827(2) 0.2954(14) 0.4732(7) 0.0173(2) Uani d 0.0520(17) A 2
C C7A 0.603(4) 0.043(3) 0.6369(11) 0.0267(3) Uani d 0.0520(17) A 2
H H7D 0.545542 0.110860 0.669177 0.040 Uiso calc 0.0520(17) A 2
H H7E 0.508277 -0.028421 0.617575 0.040 Uiso calc 0.0520(17) A 2
H H7F 0.706943 -0.011442 0.661987 0.040 Uiso calc 0.0520(17) A 2
C C8A 0.783(2) 0.415(3) 0.3584(9) 0.0181(2) Uani d 0.0520(17) A 2
C C9A 0.890(3) 0.487(2) 0.3025(7) 0.0233(3) Uani d 0.0520(17) A 2
H H9C 1.025101 0.495079 0.318091 0.028 Uiso calc 0.0520(17) A 2
H H9D 0.876172 0.427022 0.259173 0.028 Uiso calc 0.0520(17) A 2
N N3 0.67894(16) 0.63909(15) 0.24804(6) 0.0255(3) Uani d 0.9480(17) A 1
N N4 0.65868(16) 0.79091(15) 0.24611(6) 0.0252(3) Uani d 0.9480(17) A 1
H H4 0.574(3) 0.834(3) 0.2145(10) 0.036(6) Uiso d 0.9480(17) A 1
C C10 0.81137(15) 0.61509(16) 0.30054(6) 0.0208(2) Uani d 0.9480(17) A 1
C C11 0.87425(16) 0.75120(17) 0.33163(7) 0.0218(2) Uani d 0.9480(17) A 1
H H11 0.966736 0.764031 0.369572 0.026 Uiso calc 0.9480(17) A 1
C C12 0.77310(17) 0.86140(17) 0.29529(6) 0.0219(3) Uani d 0.9480(17) A 1
C C13 0.7758(2) 1.0282(2) 0.30308(9) 0.0301(3) Uani d 0.9480(17) A 1
H H13A 0.898183 1.059745 0.325150 0.045 Uiso calc 0.9480(17) A 1
H H13B 0.675980 1.059071 0.332152 0.045 Uiso calc 0.9480(17) A 1
H H13C 0.754972 1.074905 0.257033 0.045 Uiso calc 0.9480(17) A 1
N N3A 0.6378(14) 0.668(2) 0.2606(3) 0.0255(3) Uani d 0.0520(17) A 2
N N4A 0.6309(16) 0.819(2) 0.2618(3) 0.0252(3) Uani d 0.0520(17) A 2
H H4B 0.530526 0.868604 0.244696 0.036(6) Uiso calc 0.0520(17) A 2
C C10A 0.8062(14) 0.639(2) 0.2901(3) 0.0208(2) Uani d 0.0520(17) A 2
C C11A 0.900(2) 0.773(2) 0.3088(5) 0.0218(2) Uani d 0.0520(17) A 2
H H11B 1.023731 0.780410 0.330902 0.026 Uiso calc 0.0520(17) A 2
C C12A 0.783(3) 0.891(2) 0.2898(6) 0.0219(3) Uani d 0.0520(17) A 2
C C13A 0.809(4) 1.053(3) 0.2971(9) 0.0301(3) Uani d 0.0520(17) A 2
H H13D 0.934950 1.073535 0.319707 0.045 Uiso calc 0.0520(17) A 2
H H13E 0.797247 1.099750 0.250883 0.045 Uiso calc 0.0520(17) A 2
H H13F 0.713733 1.094159 0.325523 0.045 Uiso calc 0.0520(17) A 2

loop_
_atom_site_aniso_label
_atom_site_aniso_U_11
_atom_site_aniso_U_22
_atom_site_aniso_U_33
_atom_site_aniso_U_12
_atom_site_aniso_U_13
_atom_site_aniso_U_23
O1 0.0175(4) 0.0273(6) 0.0240(6) -0.0023(4) -0.0030(4) 0.0038(5)
N1 0.0196(5) 0.0157(5) 0.0292(6) 0.0003(4) -0.0008(4) 0.0004(4)
N2 0.0152(4) 0.0210(5) 0.0216(5) -0.0027(4) -0.0012(4) 0.0056(4)
O1A 0.0175(4) 0.0273(6) 0.0240(6) -0.0023(4) -0.0030(4) 0.0038(5)
N1A 0.0196(5) 0.0157(5) 0.0292(6) 0.0003(4) -0.0008(4) 0.0004(4)
N2A 0.0152(4) 0.0210(5) 0.0216(5) -0.0027(4) -0.0012(4) 0.0056(4)
C1 0.0140(5) 0.0165(5) 0.0237(6) -0.0001(4) -0.0026(4) 0.0018(4)
C2 0.0183(5) 0.0204(6) 0.0245(6) 0.0016(4) 0.0020(4) 0.0013(5)
C3 0.0192(5) 0.0217(6) 0.0244(6) -0.0005(4) 0.0029(4) 0.0049(5)
C4 0.0185(5) 0.0165(5) 0.0250(6) -0.0017(4) -0.0003(4) 0.0042(4)
C5 0.0184(5) 0.0170(5) 0.0211(5) -0.0004(4) -0.0003(4) 0.0012(4)
C6 0.0153(5) 0.0163(5) 0.0200(5) -0.0016(4) -0.0012(4) 0.0032(4)
C7 0.0276(6) 0.0175(6) 0.0350(7) -0.0023(5) 0.0027(5) 0.0061(5)
C8 0.0183(5) 0.0153(5) 0.0204(6) 0.0008(4) 0.0000(4) 0.0021(4)
C9 0.0233(6) 0.0237(6) 0.0233(6) 0.0026(5) 0.0052(5) 0.0059(5)
C1A 0.0140(5) 0.0165(5) 0.0237(6) -0.0001(4) -0.0026(4) 0.0018(4)
C2A 0.0183(5) 0.0204(6) 0.0245(6) 0.0016(4) 0.0020(4) 0.0013(5)
C3A 0.0192(5) 0.0217(6) 0.0244(6) -0.0005(4) 0.0029(4) 0.0049(5)
C4A 0.0185(5) 0.0165(5) 0.0250(6) -0.0017(4) -0.0003(4) 0.0042(4)
C5A 0.0184(5) 0.0170(5) 0.0211(5) -0.0004(4) -0.0003(4) 0.0012(4)
C6A 0.0153(5) 0.0163(5) 0.0200(5) -0.0016(4) -0.0012(4) 0.0032(4)
C7A 0.0276(6) 0.0175(6) 0.0350(7) -0.0023(5) 0.0027(5) 0.0061(5)
C8A 0.0183(5) 0.0153(5) 0.0204(6) 0.0008(4) 0.0000(4) 0.0021(4)
C9A 0.0233(6) 0.0237(6) 0.0233(6) 0.0026(5) 0.0052(5) 0.0059(5)
N3 0.0249(6) 0.0251(6) 0.0254(5) 0.0008(4) -0.0042(4) 0.0001(4)
N4 0.0234(5) 0.0266(6) 0.0244(6) 0.0024(4) -0.0054(4) 0.0024(5)
C10 0.0180(5) 0.0231(6) 0.0210(5) 0.0005(4) 0.0003(4) 0.0049(4)
C11 0.0175(5) 0.0257(6) 0.0213(6) 0.0004(4) -0.0027(4) 0.0026(5)
C12 0.0179(5) 0.0232(7) 0.0243(6) 0.0012(5) 0.0005(4) 0.0033(5)
C13 0.0283(8) 0.0251(7) 0.0368(8) 0.0005(6) 0.0012(6) 0.0012(6)
N3A 0.0249(6) 0.0251(6) 0.0254(5) 0.0008(4) -0.0042(4) 0.0001(4)
N4A 0.0234(5) 0.0266(6) 0.0244(6) 0.0024(4) -0.0054(4) 0.0024(5)
C10A 0.0180(5) 0.0231(6) 0.0210(5) 0.0005(4) 0.0003(4) 0.0049(4)
C11A 0.0175(5) 0.0257(6) 0.0213(6) 0.0004(4) -0.0027(4) 0.0026(5)
C12A 0.0179(5) 0.0232(7) 0.0243(6) 0.0012(5) 0.0005(4) 0.0033(5)
C13A 0.0283(8) 0.0251(7) 0.0368(8) 0.0005(6) 0.0012(6) 0.0012(6)

loop_
_atom_type_symbol
_atom_type_description
_atom_type_scat_dispersion_real
_atom_type_scat_dispersion_imag
_atom_type_scat_source
C C 0.0033 0.0016 'International Tables Vol C Tables 4.2.6.8 and 6.1.1.4'
H H 0.0000 0.0000 'International Tables Vol C Tables 4.2.6.8 and 6.1.1.4'
N N 0.0061 0.0033 'International Tables Vol C Tables 4.2.6.8 and 6.1.1.4'
O O 0.0106 0.0060 'International Tables Vol C Tables 4.2.6.8 and 6.1.1.4'

loop_
_geom_angle_atom_site_label_1
_geom_angle_atom_site_label_2
_geom_angle_atom_site_label_3
_geom_angle_site_symmetry_1
_geom_angle_site_symmetry_3
_geom_angle
_geom_angle_publ_flag
C1 N1 H1A . . 113.0 ?
C1 N1 H1B . . 107.5 ?
H1A N1 H1B . . 111.9 ?
C8 N2 C6 . . 121.97(11) ?
C8 N2 H2A . . 117.4 ?
C6 N2 H2A . . 120.6 ?
C1A N1A H1C . . 110.0 ?
C1A N1A H1D . . 113.5 ?
H1C N1A H1D . . 111.9 ?
C8A N2A C6A . . 123.6(15) ?
C8A N2A H2C . . 118.2 ?
C6A N2A H2C . . 118.2 ?
C6 C1 C2 . . 118.12(12) ?
C6 C1 N1 . . 120.68(12) ?
C2 C1 N1 . . 121.12(12) ?
C3 C2 C1 . . 120.77(13) ?
C3 C2 H2 . . 119.6 ?
C1 C2 H2 . . 119.6 ?
C2 C3 C4 . . 121.24(13) ?
C2 C3 H3 . . 119.4 ?
C4 C3 H3 . . 119.4 ?
C5 C4 C3 . . 118.03(12) ?
C5 C4 C7 . . 120.82(13) ?
C3 C4 C7 . . 121.13(13) ?
C4 C5 C6 . . 121.19(12) ?
C4 C5 H5 . . 119.4 ?
C6 C5 H5 . . 119.4 ?
C5 C6 C1 . . 120.64(12) ?
C5 C6 N2 . . 119.46(12) ?
C1 C6 N2 . . 119.89(11) ?
C4 C7 H7A . . 109.5 ?
C4 C7 H7B . . 109.5 ?
H7A C7 H7B . . 109.5 ?
C4 C7 H7C . . 109.5 ?
H7A C7 H7C . . 109.5 ?
H7B C7 H7C . . 109.5 ?
O1 C8 N2 . . 122.20(12) ?
O1 C8 C9 . . 121.58(12) ?
N2 C8 C9 . . 116.22(11) ?
C10 C9 C8 . . 111.99(9) ?
C10 C9 H9A . . 109.2 ?
C8 C9 H9A . . 109.2 ?
C10 C9 H9B . . 109.2 ?
C8 C9 H9B . . 109.2 ?
H9A C9 H9B . . 107.9 ?
C2A C1A C6A . . 120.0 ?
C2A C1A N1A . . 119.99(8) ?
C6A C1A N1A . . 120.01(8) ?
C1A C2A C3A . . 120.0 ?
C1A C2A H2B . . 120.0 ?
C3A C2A H2B . . 120.0 ?
C4A C3A C2A . . 120.0 ?
C4A C3A C7A . . 119.3(14) ?
C2A C3A C7A . . 120.6(14) ?
C3A C4A C5A . . 120.0 ?
C3A C4A H4A . . 120.0 ?
C5A C4A H4A . . 120.0 ?
C6A C5A C4A . . 120.0 ?
C6A C5A H5A . . 120.0 ?
C4A C5A H5A . . 120.0 ?
C5A C6A C1A . . 120.0 ?
C5A C6A N2A . . 120.1(13) ?
C1A C6A N2A . . 119.7(13) ?
C3A C7A H7D . . 109.5 ?
C3A C7A H7E . . 109.5 ?
H7D C7A H7E . . 109.5 ?
C3A C7A H7F . . 109.5 ?
H7D C7A H7F . . 109.5 ?
H7E C7A H7F . . 109.5 ?
O1A C8A N2A . . 120.4(18) ?
O1A C8A C9A . . 126(2) ?
N2A C8A C9A . . 113.7(11) ?
C10A C9A C8A . . 106.6(14) ?
C10A C9A H9C . . 110.4 ?
C8A C9A H9C . . 110.4 ?
C10A C9A H9D . . 110.4 ?
C8A C9A H9D . . 110.4 ?
H9C C9A H9D . . 108.6 ?
C10 N3 N4 . . 104.22(12) ?
C12 N4 N3 . . 112.76(12) ?
C12 N4 H4 . . 126.7(16) ?
N3 N4 H4 . . 120.5(16) ?
N3 C10 C11 . . 111.17(12) ?
N3 C10 C9 . . 119.95(13) ?
C11 C10 C9 . . 128.88(12) ?
C12 C11 C10 . . 105.37(12) ?
C12 C11 H11 . . 127.3 ?
C10 C11 H11 . . 127.3 ?
N4 C12 C11 . . 106.48(13) ?
N4 C12 C13 . . 122.33(14) ?
C11 C12 C13 . . 131.18(14) ?
C12 C13 H13A . . 109.5 ?
C12 C13 H13B . . 109.5 ?
H13A C13 H13B . . 109.5 ?
C12 C13 H13C . . 109.5 ?
H13A C13 H13C . . 109.5 ?
H13B C13 H13C . . 109.5 ?
C10A N3A N4A . . 102.8(12) ?
C12A N4A N3A . . 117.0(13) ?
C12A N4A H4B . . 121.5 ?
N3A N4A H4B . . 121.5 ?
N3A C10A C11A . . 110.3(14) ?
N3A C10A C9A . . 125.8(16) ?
C11A C10A C9A . . 123.9(14) ?
C12A C11A C10A . . 108.4(13) ?
C12A C11A H11B . . 125.8 ?
C10A C11A H11B . . 125.8 ?
N4A C12A C11A . . 101.4(13) ?
N4A C12A C13A . . 127.2(19) ?
C11A C12A C13A . . 131.3(18) ?
C12A C13A H13D . . 109.5 ?
C12A C13A H13E . . 109.5 ?
H13D C13A H13E . . 109.5 ?
C12A C13A H13F . . 109.5 ?
H13D C13A H13F . . 109.5 ?
H13E C13A H13F . . 109.5 ?

loop_
_geom_bond_atom_site_label_1
_geom_bond_atom_site_label_2
_geom_bond_site_symmetry_2
_geom_bond_distance
_geom_bond_publ_flag
O1 C8 . 1.2376(16) ?
N1 C1 . 1.4112(17) ?
N1 H1A . 0.9099 ?
N1 H1B . 0.9099 ?
N2 C8 . 1.3471(17) ?
N2 C6 . 1.4347(17) ?
N2 H2A . 0.9100 ?
O1A C8A . 1.238(3) ?
N1A C1A . 1.412(3) ?
N1A H1C . 0.9099 ?
N1A H1D . 0.9100 ?
N2A C8A . 1.347(3) ?
N2A C6A . 1.434(3) ?
N2A H2C . 0.8800 ?
C1 C6 . 1.3995(19) ?
C1 C2 . 1.4022(19) ?
C2 C3 . 1.388(2) ?
C2 H2 . 0.9500 ?
C3 C4 . 1.397(2) ?
C3 H3 . 0.9500 ?
C4 C5 . 1.3925(18) ?
C4 C7 . 1.5077(19) ?
C5 C6 . 1.3956(18) ?
C5 H5 . 0.9500 ?
C7 H7A . 0.9800 ?
C7 H7B . 0.9800 ?
C7 H7C . 0.9800 ?
C8 C9 . 1.5119(18) ?
C9 C10 . 1.496(2) ?
C9 H9A . 0.9900 ?
C9 H9B . 0.9900 ?
C1A C2A . 1.3900 ?
C1A C6A . 1.3900 ?
C2A C3A . 1.3900 ?
C2A H2B . 0.9500 ?
C3A C4A . 1.3900 ?
C3A C7A . 1.508(3) ?
C4A C5A . 1.3900 ?
C4A H4A . 0.9500 ?
C5A C6A . 1.3900 ?
C5A H5A . 0.9500 ?
C7A H7D . 0.9800 ?
C7A H7E . 0.9800 ?
C7A H7F . 0.9800 ?
C8A C9A . 1.511(3) ?
C9A C10A . 1.496(3) ?
C9A H9C . 0.9900 ?
C9A H9D . 0.9900 ?
N3 C10 . 1.3425(18) ?
N3 N4 . 1.3635(19) ?
N4 C12 . 1.3534(19) ?
N4 H4 . 0.907(9) ?
C10 C11 . 1.412(2) ?
C11 C12 . 1.3766(19) ?
C11 H11 . 0.9500 ?
C12 C13 . 1.497(2) ?
C13 H13A . 0.9800 ?
C13 H13B . 0.9800 ?
C13 H13C . 0.9800 ?
N3A C10A . 1.311(12) ?
N3A N4A . 1.351(17) ?
N4A C12A . 1.331(16) ?
N4A H4B . 0.8800 ?
C10A C11A . 1.397(16) ?
C11A C12A . 1.375(17) ?
C11A H11B . 0.9500 ?
C12A C13A . 1.468(17) ?
C13A H13D . 0.9800 ?
C13A H13E . 0.9800 ?
C13A H13F . 0.9800 ?

loop_
_geom_hbond_atom_site_label_D
_geom_hbond_atom_site_label_H
_geom_hbond_atom_site_label_A
_geom_hbond_site_symmetry_A
_geom_hbond_distance_DH
_geom_hbond_distance_HA
_geom_hbond_distance_DA
_geom_hbond_angle_DHA
_geom_hbond_publ_flag
N1 H1B O1 3_666 0.91 2.13 3.0284(19) 171 yes
N2 H2A N1 3_766 0.91 2.14 3.0354(17) 170 yes
C2 H2 O1 3_666 0.95 2.62 3.334(2) 132 yes
N4 H4 O1 2_655 0.907(9) 1.985(12) 2.8625(17) 163(2) yes

loop_
_geom_torsion_atom_site_label_1
_geom_torsion_atom_site_label_2
_geom_torsion_atom_site_label_3
_geom_torsion_atom_site_label_4
_geom_torsion_site_symmetry_1
_geom_torsion_site_symmetry_2
_geom_torsion_site_symmetry_3
_geom_torsion_site_symmetry_4
_geom_torsion
_geom_torsion_publ_flag
C6 C1 C2 C3 . . . . -0.18(19) ?
N1 C1 C2 C3 . . . . -177.18(12) ?
C1 C2 C3 C4 . . . . -0.5(2) ?
C2 C3 C4 C5 . . . . 0.6(2) ?
C2 C3 C4 C7 . . . . -178.08(13) ?
C3 C4 C5 C6 . . . . -0.09(19) ?
C7 C4 C5 C6 . . . . 178.64(13) ?
C4 C5 C6 C1 . . . . -0.60(19) ?
C4 C5 C6 N2 . . . . -179.60(11) ?
C2 C1 C6 C5 . . . . 0.73(18) ?
N1 C1 C6 C5 . . . . 177.74(12) ?
C2 C1 C6 N2 . . . . 179.72(11) ?
N1 C1 C6 N2 . . . . -3.27(18) ?
C8 N2 C6 C5 . . . . 90.79(16) ?
C8 N2 C6 C1 . . . . -88.21(16) ?
C6 N2 C8 O1 . . . . 4.1(2) ?
C6 N2 C8 C9 . . . . -176.27(12) ?
O1 C8 C9 C10 . . . . 64.49(19) ?
N2 C8 C9 C10 . . . . -115.16(14) ?
C6A C1A C2A C3A . . . . 0.0 ?
N1A C1A C2A C3A . . . . 180.0 ?
C1A C2A C3A C4A . . . . 0.0 ?
C1A C2A C3A C7A . . . . 177.6(19) ?
C2A C3A C4A C5A . . . . 0.0 ?
C7A C3A C4A C5A . . . . -177.6(18) ?
C3A C4A C5A C6A . . . . 0.0 ?
C4A C5A C6A C1A . . . . 0.0 ?
C4A C5A C6A N2A . . . . -175.7(15) ?
C2A C1A C6A C5A . . . . 0.0 ?
N1A C1A C6A C5A . . . . 180.0 ?
C2A C1A C6A N2A . . . . 175.7(15) ?
N1A C1A C6A N2A . . . . -4.3(15) ?
C8A N2A C6A C5A . . . . 90(3) ?
C8A N2A C6A C1A . . . . -86(3) ?
C6A N2A C8A O1A . . . . 9(5) ?
C6A N2A C8A C9A . . . . -173(2) ?
O1A C8A C9A C10A . . . . 59(4) ?
N2A C8A C9A C10A . . . . -119(2) ?
C10 N3 N4 C12 . . . . -0.05(3) ?
N4 N3 C10 C11 . . . . 0.05(2) ?
N4 N3 C10 C9 . . . . -179.92(3) ?
C8 C9 C10 N3 . . . . -95.38(12) ?
C8 C9 C10 C11 . . . . 84.65(12) ?
N3 C10 C11 C12 . . . . -0.04(4) ?
C9 C10 C11 C12 . . . . 179.93(5) ?
N3 N4 C12 C11 . . . . 0.02(5) ?
N3 N4 C12 C13 . . . . 179.89(4) ?
C10 C11 C12 N4 . . . . 0.01(5) ?
C10 C11 C12 C13 . . . . -179.84(5) ?
C10A N3A N4A C12A . . . . 0.00(3) ?
N4A N3A C10A C11A . . . . 0.00(3) ?
N4A N3A C10A C9A . . . . 180.00(4) ?
C8A C9A C10A N3A . . . . -69.6(15) ?
C8A C9A C10A C11A . . . . 110.4(15) ?
N3A C10A C11A C12A . . . . 0.00(5) ?
C9A C10A C11A C12A . . . . 179.99(6) ?
N3A N4A C12A C11A . . . . 0.00(5) ?
N3A N4A C12A C13A . . . . 180.00(5) ?
C10A C11A C12A N4A . . . . 0.00(6) ?
C10A C11A C12A C13A . . . . 180.00(6) ?

_cod_database_fobs_code 2243827
